data_4086479
loop_
_publ_author_name
'Korb, Marcus'
'Swarts, Pieter J.'
'Miesel, Dominique'
'Hildebrandt, Alexander'
'Swarts, Jannie C.'
'Lang, Heinrich'

_publ_section_title
;
 Nucleophilic Aromatic Substitution Reactions for the Synthesis of
 Ferrocenyl Aryl Ethers
;
_journal_issue 9
_journal_name_full Organometallics
_journal_page_first 1287
_journal_paper_doi 10.1021/acs.organomet.6b00157
_journal_volume 35
_journal_year 2016
_chemical_formula_moiety 'C18 H17 Fe N3 O5'
_chemical_formula_sum 'C18 H17 Fe N3 O5'
_chemical_formula_weight 411.19
_chemical_name_systematic
;
 ?
;
_space_group_crystal_system orthorhombic
_space_group_IT_number 19
_space_group_name_Hall 'P 2ac 2ab'
_space_group_name_H-M_alt 'P 21 21 21'
_symmetry_space_group_name_Hall 'P 2ac 2ab'
_symmetry_space_group_name_H-M 'P 21 21 21'
_atom_sites_solution_hydrogens geom
_audit_creation_method SHELXL-2013
_cell_angle_alpha 90
_cell_angle_beta 90
_cell_angle_gamma 90
_cell_formula_units_Z 4
_cell_length_a 7.5258(7)
_cell_length_b 10.2827(9)
_cell_length_c 21.647(3)
_cell_measurement_reflns_used 1235
_cell_measurement_temperature 110
_cell_measurement_theta_max 25.9500
_cell_measurement_theta_min 3.7680
_cell_volume 1675.2(3)
_computing_cell_refinement
;
CrysAlisPro, Agilent Technologies,
Version 1.171.37.31 (release 14-01-2014 CrysAlis171 .NET)
(compiled Jan 14 2014,18:38:05)
;
_computing_data_collection
;
CrysAlisPro, Agilent Technologies,
Version 1.171.37.31 (release 14-01-2014 CrysAlis171 .NET)
(compiled Jan 14 2014,18:38:05)
;
_computing_data_reduction
;
CrysAlisPro, Agilent Technologies,
Version 1.171.37.31 (release 14-01-2014 CrysAlis171 .NET)
(compiled Jan 14 2014,18:38:05)
;
_computing_structure_refinement 'SHELXL-2013 (Sheldrick, 2013)'
_computing_structure_solution 'SHELXS-2013 (Sheldrick, 2013)'
_diffrn_ambient_temperature 110
_diffrn_measured_fraction_theta_full 0.995
_diffrn_measured_fraction_theta_max 0.995
_diffrn_measurement_device_type 'oxford gemini s'
_diffrn_measurement_method '\w scans'
_diffrn_radiation_type MoK\a
_diffrn_radiation_wavelength 0.71073
_diffrn_reflns_av_R_equivalents 0.0669
_diffrn_reflns_av_unetI/netI 0.1122
_diffrn_reflns_Laue_measured_fraction_full 0.995
_diffrn_reflns_Laue_measured_fraction_max 0.995
_diffrn_reflns_limit_h_max 8
_diffrn_reflns_limit_h_min -8
_diffrn_reflns_limit_k_max 12
_diffrn_reflns_limit_k_min -4
_diffrn_reflns_limit_l_max 17
_diffrn_reflns_limit_l_min -25
_diffrn_reflns_number 5577
_diffrn_reflns_point_group_measured_fraction_full 0.984
_diffrn_reflns_point_group_measured_fraction_max 0.984
_diffrn_reflns_theta_full 25.000
_diffrn_reflns_theta_max 24.996
_diffrn_reflns_theta_min 3.297
_diffrn_standards_decay_% 0
_diffrn_standards_interval_count 50
_diffrn_standards_interval_time 10
_diffrn_standards_number 2
_exptl_absorpt_coefficient_mu 0.938
_exptl_absorpt_correction_T_max 0.991
_exptl_absorpt_correction_T_min 0.797
_exptl_absorpt_correction_type multi-scan
_exptl_absorpt_process_details
;
CrysAlisPro, Agilent Technologies,
Version 1.171.37.31 (release 14-01-2014 CrysAlis171 .NET)
(compiled Jan 14 2014,18:38:05)
Empirical absorption correction using spherical harmonics,
 implemented in SCALE3 ABSPACK scaling algorithm.
;
_exptl_crystal_colour orange
_exptl_crystal_density_diffrn 1.630
_exptl_crystal_description plate
_exptl_crystal_F_000 848
_exptl_crystal_size_max 0.4
_exptl_crystal_size_mid 0.2
_exptl_crystal_size_min 0.01
_refine_diff_density_max 1.611
_refine_diff_density_min -1.796
_refine_diff_density_rms 0.147
_refine_ls_abs_structure_details
;
 Flack x determined using 760 quotients [(I+)-(I-)]/[(I+)+(I-)]
 (Parsons and Flack (2004), Acta Cryst. A60, s61).
;
_refine_ls_abs_structure_Flack 0.50(2)
_refine_ls_extinction_method none
_refine_ls_goodness_of_fit_ref 1.028
_refine_ls_hydrogen_treatment constr
_refine_ls_matrix_type full
_refine_ls_number_parameters 190
_refine_ls_number_reflns 2899
_refine_ls_number_restraints 0
_refine_ls_restrained_S_all 1.028
_refine_ls_R_factor_all 0.1113
_refine_ls_R_factor_gt 0.0877
_refine_ls_shift/su_max 0.000
_refine_ls_shift/su_mean 0.000
_refine_ls_structure_factor_coef Fsqd
_refine_ls_weighting_details 'w=1/[\s^2^(Fo^2^)+(0.1050P)^2^+5.5425P] where P=(Fo^2^+2Fc^2^)/3'
_refine_ls_weighting_scheme calc
_refine_ls_wR_factor_gt 0.1995
_refine_ls_wR_factor_ref 0.2130
_reflns_Friedel_coverage 0.696
_reflns_Friedel_fraction_full 0.969
_reflns_Friedel_fraction_max 0.969
_reflns_number_gt 2292
_reflns_number_total 2899
_reflns_threshold_expression 'I > 2\s(I)'
_cod_data_source_file om6b00157_si_002.cif
_cod_data_source_block MK-384-F3
_cod_depositor_comments 'Adding full bibliography for 4086474--4086481.cif.'
_cod_original_cell_volume 1675.1(3)
_cod_database_code 4086479
_shelx_space_group_comment
;
The symmetry employed for this shelxl refinement is uniquely defined
by the following loop, which should always be used as a source of
symmetry information in preference to the above space-group names.
They are only intended as comments.
;
_shelxl_version_number 2013-4

loop_
_space_group_symop_operation_xyz
'x, y, z'
'-x+1/2, -y, z+1/2'
'x+1/2, -y+1/2, -z'
'-x, y+1/2, -z+1/2'

loop_
_atom_site_label
_atom_site_type_symbol
_atom_site_fract_x
_atom_site_fract_y
_atom_site_fract_z
_atom_site_U_iso_or_equiv
_atom_site_adp_type
_atom_site_occupancy
_atom_site_site_symmetry_order
_atom_site_calc_flag
_atom_site_refinement_flags_posn
_atom_site_refinement_flags_adp
C1 C 0.8367(13) 0.7118(12) 0.4094(5) 0.018(2) Uani 1 1 d . .
C2 C 0.8003(14) 0.6296(11) 0.4598(6) 0.0194(4) Uani 1 1 d . .
C3 C 0.7952(13) 0.6744(10) 0.5184(5) 0.015(2) Uani 1 1 d . .
H3 H 0.7782 0.6173 0.5511 0.018 Uiso 1 1 calc R U
C4 C 0.8157(14) 0.8070(12) 0.5292(5) 0.018(2) Uani 1 1 d . .
C5 C 0.8294(15) 0.8984(11) 0.4804(6) 0.019(3) Uani 1 1 d . .
C6 C 0.8508(15) 0.8442(11) 0.4217(6) 0.0194(4) Uani 1 1 d . .
H6 H 0.8759 0.8998 0.3890 0.023 Uiso 1 1 calc R U
C7 C 0.8662(15) 0.7444(12) 0.3005(5) 0.018(3) Uani 1 1 d . .
C8 C 0.9908(15) 0.7176(12) 0.2536(5) 0.0194(4) Uani 1 1 d . .
H8 H 1.0759 0.6521 0.2534 0.023 Uiso 1 1 calc R U
C9 C 0.9586(14) 0.8135(11) 0.2059(5) 0.0194(4) Uani 1 1 d . .
H9 H 1.0220 0.8226 0.1693 0.023 Uiso 1 1 calc R U
C10 C 0.8191(16) 0.8877(11) 0.2244(6) 0.026(3) Uani 1 1 d . .
H10 H 0.7699 0.9555 0.2017 0.032 Uiso 1 1 calc R U
C11 C 0.7586(16) 0.8463(10) 0.2842(5) 0.0194(4) Uani 1 1 d . .
H11 H 0.6657 0.8813 0.3071 0.023 Uiso 1 1 calc R U
C12 C 0.6048(15) 0.5388(11) 0.2425(5) 0.0194(4) Uani 1 1 d . .
H12 H 0.6153 0.4933 0.2794 0.023 Uiso 1 1 calc R U
C13 C 0.7012(15) 0.5178(11) 0.1888(5) 0.0194(4) Uani 1 1 d . .
H13 H 0.7868 0.4536 0.1833 0.023 Uiso 1 1 calc R U
C14 C 0.6481(17) 0.6102(12) 0.1435(6) 0.027(3) Uani 1 1 d . .
H14 H 0.6933 0.6186 0.1037 0.032 Uiso 1 1 calc R U
C15 C 0.5142(16) 0.6863(14) 0.1705(6) 0.028(3) Uani 1 1 d . .
H15 H 0.4543 0.7542 0.1513 0.033 Uiso 1 1 calc R U
C16 C 0.4857(16) 0.6442(13) 0.2299(7) 0.030(3) Uani 1 1 d . .
H16 H 0.4030 0.6785 0.2573 0.037 Uiso 1 1 calc R U
C17 C 0.8572(15) 1.1141(11) 0.4361(6) 0.0194(4) Uani 1 1 d . .
H17A H 0.8434 1.2030 0.4489 0.029 Uiso 1 1 calc R U
H17B H 0.7772 1.0960 0.4027 0.029 Uiso 1 1 calc R U
H17C H 0.9773 1.0999 0.4227 0.029 Uiso 1 1 calc R U
C18 C 0.7308(17) 1.0913(12) 0.5398(6) 0.031(3) Uani 1 1 d . .
H18A H 0.7407 1.1839 0.5351 0.046 Uiso 1 1 calc R U
H18B H 0.7868 1.0653 0.5777 0.046 Uiso 1 1 calc R U
H18C H 0.6075 1.0673 0.5408 0.046 Uiso 1 1 calc R U
N1 N 0.7749(13) 0.4867(9) 0.4508(4) 0.021(2) Uani 1 1 d . .
N2 N 0.8378(12) 0.8401(10) 0.5943(5) 0.020(2) Uani 1 1 d . .
N3 N 0.8170(12) 1.0274(9) 0.4884(5) 0.0194(4) Uani 1 1 d . .
O1 O 0.7991(12) 0.4401(8) 0.4009(4) 0.029(2) Uani 1 1 d . .
O2 O 0.7247(13) 0.4269(8) 0.4971(4) 0.029(2) Uani 1 1 d . .
O3 O 0.7571(12) 0.7773(8) 0.6336(4) 0.0278(19) Uani 1 1 d . .
O4 O 0.9450(11) 0.9261(9) 0.6067(4) 0.025(2) Uani 1 1 d . .
O5 O 0.8522(10) 0.6628(8) 0.3530(3) 0.0204(19) Uani 1 1 d . .
Fe1 Fe 0.7376(2) 0.70158(15) 0.22227(8) 0.0194(4) Uani 1 1 d . .

loop_
_atom_site_aniso_label
_atom_site_aniso_U_11
_atom_site_aniso_U_22
_atom_site_aniso_U_33
_atom_site_aniso_U_23
_atom_site_aniso_U_13
_atom_site_aniso_U_12
C1 0.012(5) 0.013(6) 0.029(7) 0.004(5) -0.002(4) 0.001(5)
C2 0.0224(7) 0.0034(7) 0.0324(9) -0.0005(6) -0.0008(7) -0.0024(7)
C3 0.013(5) 0.003(6) 0.028(6) 0.002(4) -0.001(4) 0.000(4)
C4 0.020(5) 0.006(6) 0.028(7) 0.000(5) -0.004(4) 0.004(5)
C5 0.015(5) 0.005(6) 0.037(7) 0.005(5) -0.001(5) -0.002(5)
C6 0.0224(7) 0.0034(7) 0.0324(9) -0.0005(6) -0.0008(7) -0.0024(7)
C7 0.020(6) 0.010(6) 0.023(6) 0.002(5) -0.003(5) -0.006(5)
C8 0.0224(7) 0.0034(7) 0.0324(9) -0.0005(6) -0.0008(7) -0.0024(7)
C9 0.0224(7) 0.0034(7) 0.0324(9) -0.0005(6) -0.0008(7) -0.0024(7)
C10 0.041(7) 0.004(6) 0.034(7) 0.005(5) -0.004(6) 0.001(5)
C11 0.0224(7) 0.0034(7) 0.0324(9) -0.0005(6) -0.0008(7) -0.0024(7)
C12 0.0224(7) 0.0034(7) 0.0324(9) -0.0005(6) -0.0008(7) -0.0024(7)
C13 0.0224(7) 0.0034(7) 0.0324(9) -0.0005(6) -0.0008(7) -0.0024(7)
C14 0.031(7) 0.013(7) 0.038(8) 0.002(5) 0.006(6) 0.002(6)
C15 0.030(7) 0.019(8) 0.035(8) -0.002(6) -0.009(5) -0.004(6)
C16 0.026(6) 0.021(7) 0.044(8) -0.008(6) 0.004(6) -0.002(5)
C17 0.0224(7) 0.0034(7) 0.0324(9) -0.0005(6) -0.0008(7) -0.0024(7)
C18 0.024(7) 0.016(7) 0.051(8) -0.005(5) -0.007(6) 0.001(6)
N1 0.020(5) 0.017(5) 0.025(5) 0.004(4) 0.004(4) 0.003(5)
N2 0.014(5) 0.013(6) 0.034(6) 0.001(4) 0.008(4) 0.004(4)
N3 0.0224(7) 0.0034(7) 0.0324(9) -0.0005(6) -0.0008(7) -0.0024(7)
O1 0.050(6) 0.005(4) 0.033(5) -0.006(4) 0.012(4) -0.004(4)
O2 0.049(6) 0.010(4) 0.029(5) -0.002(3) 0.000(4) -0.006(4)
O3 0.034(5) 0.016(5) 0.033(5) 0.002(3) 0.008(4) -0.008(5)
O4 0.025(4) 0.014(5) 0.036(5) -0.007(4) 0.001(4) -0.008(4)
O5 0.029(4) 0.014(5) 0.017(4) 0.004(3) -0.003(3) -0.004(4)
Fe1 0.0224(7) 0.0034(7) 0.0324(9) -0.0005(6) -0.0008(7) -0.0024(7)

loop_
_atom_type_symbol
_atom_type_description
_atom_type_scat_dispersion_real
_atom_type_scat_dispersion_imag
_atom_type_scat_source
C C 0.0033 0.0016 'International Tables Vol C Tables 4.2.6.8 and 6.1.1.4'
H H 0.0000 0.0000 'International Tables Vol C Tables 4.2.6.8 and 6.1.1.4'
N N 0.0061 0.0033 'International Tables Vol C Tables 4.2.6.8 and 6.1.1.4'
O O 0.0106 0.0060 'International Tables Vol C Tables 4.2.6.8 and 6.1.1.4'
Fe Fe 0.3463 0.8444 'International Tables Vol C Tables 4.2.6.8 and 6.1.1.4'

loop_
_geom_angle_atom_site_label_1
_geom_angle_atom_site_label_2
_geom_angle_atom_site_label_3
_geom_angle
O5 C1 C6 122.9(10)
O5 C1 C2 120.2(11)
C6 C1 C2 116.9(11)
C3 C2 C1 121.9(11)
C3 C2 N1 117.1(10)
C1 C2 N1 120.9(10)
C2 C3 C4 119.3(10)
C2 C3 H3 120.3
C4 C3 H3 120.3
C3 C4 C5 122.1(11)
C3 C4 N2 113.8(10)
C5 C4 N2 123.8(11)
N3 C5 C6 121.4(10)
N3 C5 C4 123.6(11)
C6 C5 C4 114.9(11)
C1 C6 C5 123.9(11)
C1 C6 H6 118.1
C5 C6 H6 118.1
C11 C7 C8 110.9(10)
C11 C7 O5 128.0(10)
C8 C7 O5 120.8(10)
C11 C7 Fe1 70.4(6)
C8 C7 Fe1 70.7(7)
O5 C7 Fe1 120.8(8)
C7 C8 C9 105.6(10)
C7 C8 Fe1 68.4(6)
C9 C8 Fe1 70.1(6)
C7 C8 H8 127.2
C9 C8 H8 127.2
Fe1 C8 H8 125.9
C10 C9 C8 107.5(11)
C10 C9 Fe1 68.8(7)
C8 C9 Fe1 68.3(6)
C10 C9 H9 126.2
C8 C9 H9 126.2
Fe1 C9 H9 128.2
C9 C10 C11 110.1(11)
C9 C10 Fe1 72.2(7)
C11 C10 Fe1 69.0(6)
C9 C10 H10 124.9
C11 C10 H10 124.9
Fe1 C10 H10 125.4
C7 C11 C10 105.8(10)
C7 C11 Fe1 69.7(7)
C10 C11 Fe1 69.1(6)
C7 C11 H11 127.1
C10 C11 H11 127.1
Fe1 C11 H11 125.7
C13 C12 C16 106.6(11)
C13 C12 Fe1 71.7(7)
C16 C12 Fe1 68.7(7)
C13 C12 H12 126.7
C16 C12 H12 126.7
Fe1 C12 H12 124.5
C12 C13 C14 109.1(10)
C12 C13 Fe1 68.2(7)
C14 C13 Fe1 70.4(7)
C12 C13 H13 125.5
C14 C13 H13 125.5
Fe1 C13 H13 127.5
C15 C14 C13 106.6(11)
C15 C14 Fe1 68.6(7)
C13 C14 Fe1 69.0(7)
C15 C14 H14 126.7
C13 C14 H14 126.7
Fe1 C14 H14 127.2
C16 C15 C14 109.1(12)
C16 C15 Fe1 68.7(7)
C14 C15 Fe1 71.2(7)
C16 C15 H15 125.5
C14 C15 H15 125.5
Fe1 C15 H15 126.2
C15 C16 C12 108.6(11)
C15 C16 Fe1 71.4(7)
C12 C16 Fe1 69.2(7)
C15 C16 H16 125.7
C12 C16 H16 125.7
Fe1 C16 H16 125.3
N3 C17 H17A 109.5
N3 C17 H17B 109.5
H17A C17 H17B 109.5
N3 C17 H17C 109.5
H17A C17 H17C 109.5
H17B C17 H17C 109.5
N3 C18 H18A 109.5
N3 C18 H18B 109.5
H18A C18 H18B 109.5
N3 C18 H18C 109.5
H18A C18 H18C 109.5
H18B C18 H18C 109.5
O1 N1 O2 125.4(10)
O1 N1 C2 119.6(9)
O2 N1 C2 115.0(10)
O3 N2 O4 123.6(10)
O3 N2 C4 119.3(10)
O4 N2 C4 117.0(9)
C5 N3 C18 125.5(10)
C5 N3 C17 119.0(10)
C18 N3 C17 114.1(9)
C1 O5 C7 121.3(9)
C16 Fe1 C12 42.1(5)
C16 Fe1 C7 117.1(5)
C12 Fe1 C7 104.0(5)
C16 Fe1 C11 103.8(5)
C12 Fe1 C11 120.9(5)
C7 Fe1 C11 40.0(5)
C16 Fe1 C10 124.8(5)
C12 Fe1 C10 161.0(5)
C7 Fe1 C10 67.9(5)
C11 Fe1 C10 41.9(5)
C16 Fe1 C15 39.9(5)
C12 Fe1 C15 69.0(5)
C7 Fe1 C15 152.5(5)
C11 Fe1 C15 119.5(5)
C10 Fe1 C15 109.9(5)
C16 Fe1 C8 152.9(5)
C12 Fe1 C8 117.7(5)
C7 Fe1 C8 40.9(5)
C11 Fe1 C8 69.1(5)
C10 Fe1 C8 68.2(5)
C15 Fe1 C8 166.0(5)
C16 Fe1 C13 68.1(5)
C12 Fe1 C13 40.1(5)
C7 Fe1 C13 124.7(5)
C11 Fe1 C13 158.8(5)
C10 Fe1 C13 158.4(5)
C15 Fe1 C13 67.7(5)
C8 Fe1 C13 108.6(5)
C16 Fe1 C9 162.0(5)
C12 Fe1 C9 155.8(5)
C7 Fe1 C9 68.3(5)
C11 Fe1 C9 68.7(5)
C10 Fe1 C9 39.0(5)
C15 Fe1 C9 128.3(5)
C8 Fe1 C9 41.5(4)
C13 Fe1 C9 124.5(5)
C16 Fe1 C14 67.8(5)
C12 Fe1 C14 68.6(5)
C7 Fe1 C14 163.7(5)
C11 Fe1 C14 156.3(5)
C10 Fe1 C14 123.6(5)
C15 Fe1 C14 40.2(5)
C8 Fe1 C14 128.4(5)
C13 Fe1 C14 40.6(5)
C9 Fe1 C14 112.2(5)

loop_
_geom_bond_atom_site_label_1
_geom_bond_atom_site_label_2
_geom_bond_distance
C1 O5 1.325(14)
C1 C6 1.392(17)
C1 C2 1.408(16)
C2 C3 1.348(16)
C2 N1 1.494(15)
C3 C4 1.392(16)
C3 H3 0.9300
C4 C5 1.418(16)
C4 N2 1.460(15)
C5 N3 1.341(15)
C5 C6 1.396(17)
C6 H6 0.9300
C7 C11 1.370(16)
C7 C8 1.409(16)
C7 O5 1.416(14)
C7 Fe1 2.000(11)
C8 C9 1.448(16)
C8 Fe1 2.030(11)
C8 H8 0.9300
C9 C10 1.359(16)
C9 Fe1 2.054(11)
C9 H9 0.9300
C10 C11 1.436(17)
C10 Fe1 2.010(11)
C10 H10 0.9300
C11 Fe1 2.009(11)
C11 H11 0.9300
C12 C13 1.386(16)
C12 C16 1.433(18)
C12 Fe1 1.998(12)
C12 H12 0.9300
C13 C14 1.423(17)
C13 Fe1 2.042(11)
C13 H13 0.9300
C14 C15 1.403(17)
C14 Fe1 2.060(14)
C14 H14 0.9300
C15 C16 1.373(19)
C15 Fe1 2.026(12)
C15 H15 0.9300
C16 Fe1 1.991(12)
C16 H16 0.9300
C17 N3 1.473(14)
C17 H17A 0.9600
C17 H17B 0.9600
C17 H17C 0.9600
C18 N3 1.447(16)
C18 H18A 0.9600
C18 H18B 0.9600
C18 H18C 0.9600
N1 O1 1.194(12)
N1 O2 1.235(12)
N2 O3 1.228(12)
N2 O4 1.227(12)

loop_
_geom_torsion_atom_site_label_1
_geom_torsion_atom_site_label_2
_geom_torsion_atom_site_label_3
_geom_torsion_atom_site_label_4
_geom_torsion
O5 C1 C2 C3 175.5(9)
C6 C1 C2 C3 -5.9(16)
O5 C1 C2 N1 -1.2(15)
C6 C1 C2 N1 177.3(10)
C1 C2 C3 C4 4.0(16)
N1 C2 C3 C4 -179.1(9)
C2 C3 C4 C5 4.5(16)
C2 C3 C4 N2 -170.2(9)
C3 C4 C5 N3 167.5(10)
N2 C4 C5 N3 -18.3(17)
C3 C4 C5 C6 -10.3(15)
N2 C4 C5 C6 163.9(10)
O5 C1 C6 C5 177.9(10)
C2 C1 C6 C5 -0.6(17)
N3 C5 C6 C1 -169.5(11)
C4 C5 C6 C1 8.3(17)
C11 C7 C8 C9 1.6(13)
O5 C7 C8 C9 175.7(10)
Fe1 C7 C8 C9 60.6(8)
C11 C7 C8 Fe1 -59.0(8)
O5 C7 C8 Fe1 115.1(10)
C7 C8 C9 C10 -1.8(13)
Fe1 C8 C9 C10 57.7(8)
C7 C8 C9 Fe1 -59.5(8)
C8 C9 C10 C11 1.3(13)
Fe1 C9 C10 C11 58.8(8)
C8 C9 C10 Fe1 -57.4(8)
C8 C7 C11 C10 -0.9(13)
O5 C7 C11 C10 -174.4(11)
Fe1 C7 C11 C10 -60.0(7)
C8 C7 C11 Fe1 59.2(8)
O5 C7 C11 Fe1 -114.3(11)
C9 C10 C11 C7 -0.3(13)
Fe1 C10 C11 C7 60.4(8)
C9 C10 C11 Fe1 -60.7(9)
C16 C12 C13 C14 1.5(13)
Fe1 C12 C13 C14 -58.6(9)
C16 C12 C13 Fe1 60.1(8)
C12 C13 C14 C15 -1.2(14)
Fe1 C13 C14 C15 -58.5(9)
C12 C13 C14 Fe1 57.3(8)
C13 C14 C15 C16 0.4(14)
Fe1 C14 C15 C16 -58.4(9)
C13 C14 C15 Fe1 58.8(9)
C14 C15 C16 C12 0.5(14)
Fe1 C15 C16 C12 -59.4(8)
C14 C15 C16 Fe1 59.9(9)
C13 C12 C16 C15 -1.3(13)
Fe1 C12 C16 C15 60.8(9)
C13 C12 C16 Fe1 -62.1(8)
C3 C2 N1 O1 -171.1(10)
C1 C2 N1 O1 5.8(16)
C3 C2 N1 O2 10.7(15)
C1 C2 N1 O2 -172.4(10)
C3 C4 N2 O3 -35.3(13)
C5 C4 N2 O3 150.1(11)
C3 C4 N2 O4 140.9(10)
C5 C4 N2 O4 -33.7(14)
C6 C5 N3 C18 155.1(11)
C4 C5 N3 C18 -22.5(18)
C6 C5 N3 C17 -10.6(16)
C4 C5 N3 C17 171.8(9)
C6 C1 O5 C7 -6.5(15)
C2 C1 O5 C7 171.9(10)
C11 C7 O5 C1 -50.9(15)
C8 C7 O5 C1 136.2(11)
Fe1 C7 O5 C1 -139.1(9)
